data_8105516
loop_
_publ_author_name
'Luo, Jie'
'Gu, Guang-Na'
'Wang, Xiao-Wei'

_publ_section_title
;
 Crystal structure of
 (2-carboxy-4-(3-carboxy-5-carboxylatophenoxy)benzoato-\k2
 O,O&#x2032;)bis(1,10-phenantroline-\k2 N,N&#x2032;)cobalt(II),
 C40H24N4O9Co
;
_journal_issue 6
_journal_name_full 'Zeitschrift f\"ur Kristallographie - New Crystal Structures'
_journal_page_first 1543
_journal_page_last 1545
_journal_paper_doi 10.1515/ncrs-2020-0383
_journal_volume 235
_journal_year 2020
_chemical_formula_moiety 'C40 H24 Co N4 O9'
_chemical_formula_sum 'C40 H24 Co N4 O9'
_chemical_formula_weight 763.56
_space_group_crystal_system triclinic
_space_group_IT_number 2
_space_group_name_Hall '-P 1'
_space_group_name_H-M_alt 'P -1'
_atom_sites_solution_hydrogens geom
_atom_sites_solution_primary dual
_atom_sites_solution_secondary difmap
_cell_angle_alpha 82.003(8)
_cell_angle_beta 77.597(7)
_cell_angle_gamma 76.048(8)
_cell_formula_units_Z 2
_cell_length_a 11.5623(9)
_cell_length_b 11.5732(12)
_cell_length_c 13.4379(11)
_cell_measurement_reflns_used 10235
_cell_measurement_temperature 286.40(10)
_cell_measurement_theta_max 26.2010
_cell_measurement_theta_min 3.7350
_cell_volume 1697.1(3)
_computing_cell_refinement 'CrysAlisPro 1.171.38.41r (Rigaku OD, 2015)'
_computing_data_collection 'CrysAlisPro 1.171.38.41r (Rigaku OD, 2015)'
_computing_data_reduction 'CrysAlisPro 1.171.38.41r (Rigaku OD, 2015)'
_computing_molecular_graphics 'Olex2 (Dolomanov et al., 2009)'
_computing_publication_material 'Olex2 (Dolomanov et al., 2009)'
_computing_structure_refinement 'XL (Sheldrick, 2008)'
_computing_structure_solution 'ShelXT (Sheldrick, 2015)'
_diffrn_ambient_environment air
_diffrn_ambient_temperature 286.40(10)
_diffrn_detector 'CCD plate'
_diffrn_detector_area_resol_mean 8.0584
_diffrn_detector_type EosS2
_diffrn_measured_fraction_theta_full 0.986
_diffrn_measured_fraction_theta_max 0.986
_diffrn_measurement_details
;
List of Runs (angles in degrees, time in seconds):

  # Type    Start    End  Width  t~exp~   \w     \q     \k     \f   Frames
--------------------------------------------------------------------------
  1  \w    -26.00  58.00   1.00    8.70    --   -9.62  57.00-180.00   84
  2  \w     -6.00  78.00   1.00    8.70    --   10.64  57.00 -30.00   84
  3  \w     -6.00  78.00   1.00    8.70    --   10.64  57.00 150.00   84
  4  \w    -20.00  50.00   1.00    8.70    --   10.64 -99.00 150.00   70
  5  \w     -6.00  78.00   1.00    8.70    --   10.64  57.00-120.00   84
  6  \w    -20.00  50.00   1.00    8.70    --   10.64 -99.00 -30.00   70
  7  \w    -20.00  50.00   1.00    8.70    --   10.64 -99.00-120.00   70
  8  \w    -20.00  50.00   1.00    8.70    --   10.64 -99.00  60.00   70
  9  \w     -8.00  80.00   1.00    8.70    --   10.64  38.00  90.00   88
 10  \w    -20.00  50.00   1.00    8.70    --   10.64 -99.00 -60.00   70
 11  \w    -20.00  39.00   1.00    8.70    --   10.64 -99.00-150.00   59
 12  \w    -57.00  37.00   1.00    8.70    --   10.64 -77.00  60.00   94
;
_diffrn_measurement_device 'four-circle diffractometer'
_diffrn_measurement_device_type 'SuperNova, Single source at offset, EosS2'
_diffrn_measurement_method '\w scans'
_diffrn_orient_matrix_type 'CrysAlisPro convention (1999,Acta A55,543-557)'
_diffrn_orient_matrix_UB_11 -0.0411761000
_diffrn_orient_matrix_UB_12 0.0048346000
_diffrn_orient_matrix_UB_13 -0.0333935000
_diffrn_orient_matrix_UB_21 -0.0048863000
_diffrn_orient_matrix_UB_22 -0.0599840000
_diffrn_orient_matrix_UB_23 0.0158590000
_diffrn_orient_matrix_UB_31 -0.0492298000
_diffrn_orient_matrix_UB_32 0.0200195000
_diffrn_orient_matrix_UB_33 0.0397397000
_diffrn_radiation_monochromator mirror
_diffrn_radiation_probe x-ray
_diffrn_radiation_type MoK\a
_diffrn_radiation_wavelength 0.71073
_diffrn_reflns_av_R_equivalents 0.0925
_diffrn_reflns_av_unetI/netI 0.0683
_diffrn_reflns_limit_h_max 13
_diffrn_reflns_limit_h_min -13
_diffrn_reflns_limit_k_max 14
_diffrn_reflns_limit_k_min -14
_diffrn_reflns_limit_l_max 16
_diffrn_reflns_limit_l_min -16
_diffrn_reflns_number 31165
_diffrn_reflns_theta_full 25.50
_diffrn_reflns_theta_max 25.50
_diffrn_reflns_theta_min 3.31
_diffrn_source 'micro-focus sealed X-ray tube'
_diffrn_source_type 'SuperNova (Mo) X-ray Source'
_exptl_absorpt_coefficient_mu 0.572
_exptl_absorpt_correction_T_max 1.00000
_exptl_absorpt_correction_T_min 0.60676
_exptl_absorpt_correction_type multi-scan
_exptl_absorpt_process_details
;
CrysAlisPro 1.171.38.41r (Rigaku Oxford Diffraction, 2015)
Empirical absorption correction using spherical harmonics,
 implemented in SCALE3 ABSPACK scaling algorithm.
;
_exptl_crystal_colour red
_exptl_crystal_density_diffrn 1.494
_exptl_crystal_density_method 'not measured'
_exptl_crystal_description block
_exptl_crystal_F_000 782
_exptl_crystal_size_max 0.41
_exptl_crystal_size_mid 0.35
_exptl_crystal_size_min 0.3
_refine_diff_density_max 0.384
_refine_diff_density_min -0.313
_refine_diff_density_rms 0.050
_refine_ls_extinction_method none
_refine_ls_goodness_of_fit_ref 1.045
_refine_ls_hydrogen_treatment constr
_refine_ls_matrix_type full
_refine_ls_number_parameters 489
_refine_ls_number_reflns 6024
_refine_ls_number_restraints 0
_refine_ls_restrained_S_all 1.045
_refine_ls_R_factor_all 0.0665
_refine_ls_R_factor_gt 0.0462
_refine_ls_shift/su_max 0.001
_refine_ls_shift/su_mean 0.000
_refine_ls_structure_factor_coef Fsqd
_refine_ls_weighting_details 'calc w=1/[\s^2^(Fo^2^)+(0.0389P)^2^+0.0000P] where P=(Fo^2^+2Fc^2^)/3'
_refine_ls_weighting_scheme calc
_refine_ls_wR_factor_gt 0.0940
_refine_ls_wR_factor_ref 0.1021
_reflns_number_gt 4766
_reflns_number_total 6024
_reflns_threshold_expression >2sigma(I)
_cod_data_source_file suppl_ncrs-2020-0383_suppl.cif
_cod_data_source_block 124
_cod_database_code 8105516
_chemical_oxdiff_formula 'c h n o co'
_reflns_odcompleteness_completeness 99.71
_reflns_odcompleteness_iscentric 1
_reflns_odcompleteness_theta 23.21
_olex2_refinement_description
;
1. Fixed Uiso
 At 1.2 times of:
  All C(H) groups
 At 1.5 times of:
  All O(H) groups
2.a Aromatic/amide H refined with riding coordinates:
 C1(H1), C2(H2), C3(H3), C6(H6), C7(H7A), C10(H10), C11(H11), C12(H12),
 C13(H13), C14(H14), C15(H15), C18(H18), C19(H19), C22(H22), C23(H23), C24(H24),
  C27(H27), C29(H29), C31(H31), C34(H34), C37(H37), C38(H38)
2.b Idealised tetrahedral OH refined as rotating group:
 O5(H5), O7(H7)
;
_olex2_submission_special_instructions 'No special instructions were received'
_oxdiff_exptl_absorpt_empirical_details
;
Empirical correction (ABSPACK) includes:
- Absorption correction using spherical harmonics
- Frame scaling
;
_oxdiff_exptl_absorpt_empirical_full_max 2.653
_oxdiff_exptl_absorpt_empirical_full_min 0.399

loop_
_space_group_symop_id
_space_group_symop_operation_xyz
1 'x, y, z'
2 '-x, -y, -z'

loop_
_atom_site_label
_atom_site_type_symbol
_atom_site_fract_x
_atom_site_fract_y
_atom_site_fract_z
_atom_site_U_iso_or_equiv
_atom_site_adp_type
_atom_site_occupancy
_atom_site_calc_flag
_atom_site_disorder_assembly
_atom_site_disorder_group
_atom_site_refinement_flags_posn
Co1 Co 0.57734(3) 0.80008(3) 0.27407(2) 0.03101(13) Uani 1 d . . .
N1 N 0.46295(18) 0.94146(17) 0.20460(15) 0.0350(5) Uani 1 d . . .
N2 N 0.69826(19) 0.91169(17) 0.20993(15) 0.0348(5) Uani 1 d . . .
N3 N 0.56647(18) 0.82431(17) 0.42642(15) 0.0346(5) Uani 1 d . . .
N4 N 0.44865(18) 0.69962(17) 0.34495(16) 0.0353(5) Uani 1 d . . .
O1 O 0.72250(15) 0.64727(13) 0.27432(12) 0.0356(4) Uani 1 d . . .
O2 O 0.63450(16) 0.70029(15) 0.14071(12) 0.0435(5) Uani 1 d . . .
O3 O 1.06406(15) 0.29048(15) 0.17620(12) 0.0424(5) Uani 1 d . . .
O4 O 0.7890(2) 0.4602(2) -0.16348(15) 0.0744(7) Uani 1 d . . .
O5 O 0.95184(19) 0.31295(18) -0.15942(14) 0.0644(6) Uani 1 d . . .
H5 H 0.9507 0.3143 -0.2204 0.097 Uiso 1 calc . . GR
O6 O 0.7921(2) 0.0712(2) 0.40498(18) 0.0848(8) Uani 1 d . . .
O7 O 0.8180(2) 0.0547(2) 0.56304(16) 0.0738(7) Uani 1 d . . .
H7 H 0.8507 0.0861 0.5971 0.111 Uiso 1 calc . . GR
O8 O 0.9087(2) 0.1479(2) 0.66528(15) 0.0741(7) Uani 1 d . . .
O9 O 0.98763(19) 0.3062(2) 0.64932(14) 0.0656(6) Uani 1 d . . .
C1 C 0.8149(2) 0.8951(2) 0.2144(2) 0.0460(7) Uani 1 d . . .
H1 H 0.8492 0.8294 0.2550 0.055 Uiso 1 calc . . R
C2 C 0.8879(3) 0.9715(3) 0.1609(2) 0.0565(8) Uani 1 d . . .
H2 H 0.9694 0.9569 0.1656 0.068 Uiso 1 calc . . R
C3 C 0.8382(3) 1.0682(3) 0.1016(2) 0.0605(9) Uani 1 d . . .
H3 H 0.8859 1.1202 0.0654 0.073 Uiso 1 calc . . R
C4 C 0.7145(3) 1.0896(2) 0.0951(2) 0.0453(7) Uani 1 d . . .
C5 C 0.6483(2) 1.0084(2) 0.15118(18) 0.0348(6) Uani 1 d . . .
C6 C 0.6540(3) 1.1885(3) 0.0352(2) 0.0631(9) Uani 1 d . . .
H6 H 0.6971 1.2437 -0.0021 0.076 Uiso 1 calc . . R
C7 C 0.5355(3) 1.2030(3) 0.0316(2) 0.0594(9) Uani 1 d . . .
H7A H 0.4988 1.2679 -0.0084 0.071 Uiso 1 calc . . R
C8 C 0.4652(3) 1.1214(2) 0.08783(19) 0.0412(7) Uani 1 d . . .
C9 C 0.5224(2) 1.0238(2) 0.14745(18) 0.0329(6) Uani 1 d . . .
C10 C 0.3407(3) 1.1324(3) 0.0890(2) 0.0532(8) Uani 1 d . . .
H10 H 0.2990 1.1957 0.0508 0.064 Uiso 1 calc . . R
C11 C 0.2824(3) 1.0507(3) 0.1459(2) 0.0524(8) Uani 1 d . . .
H11 H 0.2003 1.0575 0.1472 0.063 Uiso 1 calc . . R
C12 C 0.3456(2) 0.9561(2) 0.2028(2) 0.0451(7) Uani 1 d . . .
H12 H 0.3039 0.9005 0.2414 0.054 Uiso 1 calc . . R
C13 C 0.6281(2) 0.8842(2) 0.4659(2) 0.0466(7) Uani 1 d . . .
H13 H 0.6736 0.9331 0.4218 0.056 Uiso 1 calc . . R
C14 C 0.6272(3) 0.8767(3) 0.5701(2) 0.0599(9) Uani 1 d . . .
H14 H 0.6723 0.9190 0.5949 0.072 Uiso 1 calc . . R
C15 C 0.5598(3) 0.8071(3) 0.6355(2) 0.0597(9) Uani 1 d . . .
H15 H 0.5589 0.8015 0.7053 0.072 Uiso 1 calc . . R
C16 C 0.4918(3) 0.7439(2) 0.5981(2) 0.0460(7) Uani 1 d . . .
C17 C 0.4990(2) 0.7546(2) 0.49226(19) 0.0338(6) Uani 1 d . . .
C18 C 0.4176(3) 0.6692(3) 0.6605(2) 0.0595(9) Uani 1 d . . .
H18 H 0.4114 0.6625 0.7311 0.071 Uiso 1 calc . . R
C19 C 0.3566(3) 0.6086(3) 0.6201(2) 0.0583(9) Uani 1 d . . .
H19 H 0.3087 0.5610 0.6631 0.070 Uiso 1 calc . . R
C20 C 0.3637(2) 0.6157(2) 0.5119(2) 0.0425(7) Uani 1 d . . .
C21 C 0.4349(2) 0.6883(2) 0.44819(19) 0.0327(6) Uani 1 d . . .
C22 C 0.3025(2) 0.5534(2) 0.4646(3) 0.0554(8) Uani 1 d . . .
H22 H 0.2538 0.5042 0.5041 0.066 Uiso 1 calc . . R
C23 C 0.3148(3) 0.5656(3) 0.3616(3) 0.0590(9) Uani 1 d . . .
H23 H 0.2744 0.5255 0.3296 0.071 Uiso 1 calc . . R
C24 C 0.3888(2) 0.6391(2) 0.3040(2) 0.0484(7) Uani 1 d . . .
H24 H 0.3969 0.6464 0.2332 0.058 Uiso 1 calc . . R
C25 C 0.7141(2) 0.6318(2) 0.18528(18) 0.0320(6) Uani 1 d . . .
C26 C 0.8002(2) 0.5293(2) 0.13241(17) 0.0291(6) Uani 1 d . . .
C27 C 0.8905(2) 0.4580(2) 0.18067(17) 0.0305(6) Uani 1 d . . .
H27 H 0.8968 0.4728 0.2453 0.037 Uiso 1 calc . . R
C28 C 0.9712(2) 0.3645(2) 0.13206(17) 0.0293(6) Uani 1 d . . .
C29 C 0.9655(2) 0.3443(2) 0.03455(17) 0.0314(6) Uani 1 d . . .
H29 H 1.0218 0.2829 0.0016 0.038 Uiso 1 calc . . R
C30 C 0.8751(2) 0.4164(2) -0.01425(17) 0.0309(6) Uani 1 d . . .
C31 C 0.7913(2) 0.5081(2) 0.03565(17) 0.0328(6) Uani 1 d . . .
H31 H 0.7294 0.5550 0.0041 0.039 Uiso 1 calc . . R
C32 C 0.8663(3) 0.3992(2) -0.11957(19) 0.0417(7) Uani 1 d . . .
C33 C 1.0379(2) 0.2719(2) 0.28384(18) 0.0351(6) Uani 1 d . . .
C34 C 0.9590(2) 0.2006(2) 0.32866(19) 0.0371(6) Uani 1 d . . .
H34 H 0.9240 0.1661 0.2874 0.045 Uiso 1 calc . . R
C35 C 0.9294(2) 0.1782(2) 0.43465(18) 0.0340(6) Uani 1 d . . .
C36 C 0.9811(2) 0.2334(2) 0.49552(18) 0.0370(6) Uani 1 d . . .
C37 C 1.0618(3) 0.3050(3) 0.4465(2) 0.0501(8) Uani 1 d . . .
H37 H 1.0969 0.3413 0.4864 0.060 Uiso 1 calc . . R
C38 C 1.0920(2) 0.3242(3) 0.3406(2) 0.0471(7) Uani 1 d . . .
H38 H 1.1472 0.3712 0.3097 0.056 Uiso 1 calc . . R
C39 C 0.8407(3) 0.0966(3) 0.4676(2) 0.0503(8) Uani 1 d . . .
C40 C 0.9569(3) 0.2280(3) 0.6122(2) 0.0488(8) Uani 1 d . . .

loop_
_atom_site_aniso_label
_atom_site_aniso_U_11
_atom_site_aniso_U_22
_atom_site_aniso_U_33
_atom_site_aniso_U_23
_atom_site_aniso_U_13
_atom_site_aniso_U_12
Co1 0.0357(2) 0.0282(2) 0.0255(2) -0.00062(15) -0.00305(16) -0.00348(15)
N1 0.0358(13) 0.0347(12) 0.0300(12) -0.0042(10) -0.0027(10) -0.0017(10)
N2 0.0372(13) 0.0340(12) 0.0313(12) -0.0028(10) -0.0058(10) -0.0047(10)
N3 0.0357(12) 0.0311(11) 0.0354(12) -0.0064(10) -0.0012(10) -0.0073(10)
N4 0.0384(13) 0.0323(11) 0.0364(13) -0.0045(10) -0.0108(10) -0.0057(10)
O1 0.0432(11) 0.0364(10) 0.0249(9) -0.0058(8) -0.0062(8) -0.0030(8)
O2 0.0483(11) 0.0431(11) 0.0313(10) -0.0045(8) -0.0114(9) 0.0090(9)
O3 0.0393(10) 0.0578(11) 0.0200(9) -0.0069(8) -0.0040(8) 0.0092(9)
O4 0.0770(16) 0.0992(17) 0.0409(12) -0.0246(12) -0.0304(12) 0.0196(14)
O5 0.0795(15) 0.0772(14) 0.0298(11) -0.0245(11) -0.0192(11) 0.0146(12)
O6 0.109(2) 0.1014(19) 0.0681(16) 0.0009(14) -0.0252(15) -0.0658(17)
O7 0.0935(18) 0.0778(16) 0.0531(15) 0.0061(12) -0.0012(13) -0.0425(14)
O8 0.0946(18) 0.0928(17) 0.0320(12) 0.0076(12) -0.0043(12) -0.0291(15)
O9 0.0757(15) 0.0939(17) 0.0321(11) -0.0200(11) -0.0149(11) -0.0158(13)
C1 0.0432(18) 0.0446(17) 0.0483(18) -0.0011(14) -0.0104(14) -0.0060(14)
C2 0.0460(18) 0.061(2) 0.066(2) -0.0035(17) -0.0082(16) -0.0213(17)
C3 0.063(2) 0.057(2) 0.067(2) 0.0080(17) -0.0108(18) -0.0319(17)
C4 0.0560(19) 0.0415(16) 0.0433(17) 0.0027(14) -0.0126(15) -0.0207(15)
C5 0.0443(17) 0.0308(14) 0.0284(14) -0.0027(12) -0.0041(12) -0.0088(13)
C6 0.083(3) 0.0505(19) 0.059(2) 0.0199(16) -0.0213(19) -0.0287(18)
C7 0.080(2) 0.0421(18) 0.056(2) 0.0131(15) -0.0247(18) -0.0131(17)
C8 0.0546(19) 0.0335(15) 0.0334(15) -0.0018(12) -0.0116(14) -0.0031(14)
C9 0.0414(16) 0.0278(14) 0.0264(14) -0.0052(11) -0.0044(12) -0.0021(12)
C10 0.059(2) 0.0458(18) 0.0494(19) -0.0012(15) -0.0202(16) 0.0056(16)
C11 0.0418(17) 0.0556(19) 0.055(2) -0.0058(16) -0.0120(15) 0.0021(15)
C12 0.0402(17) 0.0434(16) 0.0447(17) -0.0049(13) -0.0014(14) -0.0009(14)
C13 0.0495(18) 0.0403(16) 0.0535(19) -0.0149(14) -0.0072(15) -0.0129(14)
C14 0.072(2) 0.063(2) 0.054(2) -0.0268(17) -0.0196(18) -0.0148(18)
C15 0.078(2) 0.065(2) 0.0357(18) -0.0184(16) -0.0151(17) -0.0047(19)
C16 0.0534(18) 0.0463(17) 0.0315(16) -0.0074(13) -0.0016(14) -0.0013(15)
C17 0.0333(15) 0.0300(13) 0.0319(15) -0.0054(11) -0.0011(12) 0.0018(12)
C18 0.068(2) 0.065(2) 0.0337(17) 0.0036(16) 0.0024(16) -0.0069(18)
C19 0.056(2) 0.0555(19) 0.051(2) 0.0110(16) 0.0085(17) -0.0126(16)
C20 0.0302(15) 0.0385(15) 0.0518(19) 0.0034(14) -0.0012(14) -0.0043(13)
C21 0.0255(14) 0.0303(14) 0.0367(16) -0.0016(12) -0.0029(12) 0.0009(11)
C22 0.0370(17) 0.0439(17) 0.083(3) 0.0062(17) -0.0058(17) -0.0159(14)
C23 0.0484(19) 0.0524(19) 0.087(3) -0.0064(18) -0.0255(18) -0.0195(16)
C24 0.0504(18) 0.0475(17) 0.0517(18) -0.0061(15) -0.0190(15) -0.0095(15)
C25 0.0358(15) 0.0311(14) 0.0275(15) 0.0003(12) -0.0017(12) -0.0097(12)
C26 0.0328(14) 0.0297(13) 0.0226(13) -0.0008(11) -0.0007(11) -0.0077(11)
C27 0.0348(14) 0.0383(14) 0.0187(13) -0.0036(11) -0.0029(11) -0.0100(12)
C28 0.0277(13) 0.0358(14) 0.0219(13) 0.0013(11) -0.0029(11) -0.0057(11)
C29 0.0361(15) 0.0329(14) 0.0231(13) -0.0061(11) 0.0012(12) -0.0076(12)
C30 0.0374(15) 0.0358(14) 0.0198(13) -0.0027(11) -0.0028(11) -0.0110(12)
C31 0.0355(14) 0.0365(14) 0.0259(14) 0.0021(11) -0.0076(12) -0.0080(12)
C32 0.0483(18) 0.0502(17) 0.0260(15) -0.0066(13) -0.0054(14) -0.0095(15)
C33 0.0347(15) 0.0408(15) 0.0254(14) -0.0068(12) -0.0059(12) 0.0022(13)
C34 0.0417(16) 0.0385(15) 0.0321(15) -0.0134(12) -0.0122(13) -0.0003(13)
C35 0.0350(15) 0.0332(14) 0.0314(15) -0.0054(11) -0.0086(12) 0.0005(12)
C36 0.0373(15) 0.0440(16) 0.0262(14) -0.0053(12) -0.0085(12) 0.0013(13)
C37 0.0536(19) 0.070(2) 0.0350(17) -0.0152(15) -0.0150(14) -0.0177(17)
C38 0.0461(17) 0.0658(19) 0.0346(16) -0.0047(14) -0.0077(14) -0.0222(15)
C39 0.056(2) 0.0503(18) 0.0432(19) -0.0067(15) -0.0040(16) -0.0125(16)
C40 0.0409(18) 0.066(2) 0.0334(17) -0.0095(16) -0.0090(14) 0.0041(16)

loop_
_atom_type_symbol
_atom_type_description
_atom_type_scat_dispersion_real
_atom_type_scat_dispersion_imag
_atom_type_scat_source
C C 0.0033 0.0016 'International Tables Vol C Tables 4.2.6.8 and 6.1.1.4'
H H 0.0000 0.0000 'International Tables Vol C Tables 4.2.6.8 and 6.1.1.4'
N N 0.0061 0.0033 'International Tables Vol C Tables 4.2.6.8 and 6.1.1.4'
O O 0.0106 0.0060 'International Tables Vol C Tables 4.2.6.8 and 6.1.1.4'
Co Co 0.3494 0.9721 'International Tables Vol C Tables 4.2.6.8 and 6.1.1.4'

loop_
_geom_angle_atom_site_label_1
_geom_angle_atom_site_label_2
_geom_angle_atom_site_label_3
_geom_angle
_geom_angle_site_symmetry_1
_geom_angle_site_symmetry_3
N1 Co1 N2 79.37(8) . .
N1 Co1 N4 98.47(8) . .
N1 Co1 O1 154.31(7) . .
N1 Co1 O2 94.36(7) . .
N1 Co1 C25 124.54(8) . .
N2 Co1 O1 91.43(7) . .
N2 Co1 O2 90.64(7) . .
N2 Co1 C25 90.80(7) . .
N3 Co1 N1 110.96(7) . .
N3 Co1 N2 97.24(8) . .
N3 Co1 N4 79.79(8) . .
N3 Co1 O1 93.88(7) . .
N3 Co1 O2 154.44(7) . .
N3 Co1 C25 124.44(8) . .
N4 Co1 N2 175.51(7) . .
N4 Co1 O1 92.14(7) . .
N4 Co1 O2 93.46(7) . .
N4 Co1 C25 93.67(7) . .
O1 Co1 O2 61.53(6) . .
O1 Co1 C25 30.79(7) . .
O2 Co1 C25 30.74(7) . .
C9 N1 Co1 113.10(16) . .
C12 N1 Co1 129.17(18) . .
C12 N1 C9 117.5(2) . .
C1 N2 Co1 128.66(18) . .
C1 N2 C5 118.3(2) . .
C5 N2 Co1 112.86(17) . .
C13 N3 Co1 128.84(18) . .
C13 N3 C17 117.7(2) . .
C17 N3 Co1 112.76(16) . .
C21 N4 Co1 112.48(16) . .
C24 N4 Co1 130.03(19) . .
C24 N4 C21 117.2(2) . .
C25 O1 Co1 89.62(14) . .
C25 O2 Co1 87.90(14) . .
C28 O3 C33 115.07(16) . .
C32 O5 H5 109.5 . .
C39 O7 H7 109.5 . .
N2 C1 H1 118.6 . .
N2 C1 C2 122.9(3) . .
C2 C1 H1 118.6 . .
C1 C2 H2 120.5 . .
C3 C2 C1 118.9(3) . .
C3 C2 H2 120.5 . .
C2 C3 H3 120.0 . .
C2 C3 C4 120.1(3) . .
C4 C3 H3 120.0 . .
C3 C4 C6 124.3(3) . .
C5 C4 C3 117.1(3) . .
C5 C4 C6 118.6(3) . .
N2 C5 C4 122.7(2) . .
N2 C5 C9 117.1(2) . .
C4 C5 C9 120.2(2) . .
C4 C6 H6 119.4 . .
C7 C6 C4 121.2(3) . .
C7 C6 H6 119.4 . .
C6 C7 H7A 119.2 . .
C6 C7 C8 121.6(3) . .
C8 C7 H7A 119.2 . .
C9 C8 C7 118.3(3) . .
C9 C8 C10 117.2(3) . .
C10 C8 C7 124.5(3) . .
N1 C9 C5 117.1(2) . .
N1 C9 C8 122.8(2) . .
C8 C9 C5 120.1(2) . .
C8 C10 H10 120.2 . .
C11 C10 C8 119.7(3) . .
C11 C10 H10 120.2 . .
C10 C11 H11 120.1 . .
C10 C11 C12 119.7(3) . .
C12 C11 H11 120.1 . .
N1 C12 C11 123.1(3) . .
N1 C12 H12 118.4 . .
C11 C12 H12 118.4 . .
N3 C13 H13 118.6 . .
N3 C13 C14 122.8(3) . .
C14 C13 H13 118.6 . .
C13 C14 H14 120.3 . .
C15 C14 C13 119.3(3) . .
C15 C14 H14 120.3 . .
C14 C15 H15 119.9 . .
C14 C15 C16 120.2(3) . .
C16 C15 H15 119.9 . .
C15 C16 C18 124.4(3) . .
C17 C16 C15 116.9(3) . .
C17 C16 C18 118.6(3) . .
N3 C17 C16 123.0(2) . .
N3 C17 C21 117.0(2) . .
C16 C17 C21 119.9(2) . .
C16 C18 H18 119.1 . .
C19 C18 C16 121.7(3) . .
C19 C18 H18 119.1 . .
C18 C19 H19 119.4 . .
C18 C19 C20 121.2(3) . .
C20 C19 H19 119.4 . .
C21 C20 C19 118.8(3) . .
C21 C20 C22 117.2(3) . .
C22 C20 C19 124.0(3) . .
N4 C21 C17 117.1(2) . .
N4 C21 C20 123.2(2) . .
C20 C21 C17 119.7(2) . .
C20 C22 H22 120.1 . .
C23 C22 C20 119.8(3) . .
C23 C22 H22 120.1 . .
C22 C23 H23 120.5 . .
C22 C23 C24 119.1(3) . .
C24 C23 H23 120.5 . .
N4 C24 C23 123.6(3) . .
N4 C24 H24 118.2 . .
C23 C24 H24 118.2 . .
O1 C25 Co1 59.59(12) . .
O1 C25 C26 119.2(2) . .
O2 C25 Co1 61.36(12) . .
O2 C25 O1 120.9(2) . .
O2 C25 C26 119.9(2) . .
C26 C25 Co1 178.53(19) . .
C27 C26 C25 119.1(2) . .
C27 C26 C31 120.3(2) . .
C31 C26 C25 120.5(2) . .
C26 C27 H27 120.2 . .
C26 C27 C28 119.6(2) . .
C28 C27 H27 120.2 . .
C27 C28 O3 122.2(2) . .
C29 C28 O3 117.0(2) . .
C29 C28 C27 120.7(2) . .
C28 C29 H29 120.2 . .
C28 C29 C30 119.7(2) . .
C30 C29 H29 120.2 . .
C29 C30 C31 119.8(2) . .
C29 C30 C32 121.6(2) . .
C31 C30 C32 118.5(2) . .
C26 C31 C30 119.8(2) . .
C26 C31 H31 120.1 . .
C30 C31 H31 120.1 . .
O4 C32 O5 124.1(2) . .
O4 C32 C30 123.0(2) . .
O5 C32 C30 112.9(2) . .
C34 C33 O3 118.7(2) . .
C38 C33 O3 119.7(2) . .
C38 C33 C34 121.6(2) . .
C33 C34 H34 119.2 . .
C33 C34 C35 121.7(2) . .
C35 C34 H34 119.2 . .
C34 C35 C36 118.2(2) . .
C34 C35 C39 112.8(2) . .
C36 C35 C39 129.0(2) . .
C35 C36 C40 127.5(3) . .
C37 C36 C35 118.2(2) . .
C37 C36 C40 114.2(2) . .
C36 C37 H37 118.7 . .
C38 C37 C36 122.7(3) . .
C38 C37 H37 118.7 . .
C33 C38 C37 117.6(3) . .
C33 C38 H38 121.2 . .
C37 C38 H38 121.2 . .
O6 C39 O7 120.9(3) . .
O6 C39 C35 119.6(3) . .
O7 C39 C35 119.5(3) . .
O8 C40 C36 120.3(3) . .
O9 C40 O8 123.5(3) . .
O9 C40 C36 116.3(3) . .

loop_
_geom_bond_atom_site_label_1
_geom_bond_atom_site_label_2
_geom_bond_distance
_geom_bond_site_symmetry_2
Co1 N1 2.088(2) .
Co1 N2 2.100(2) .
Co1 N3 2.078(2) .
Co1 N4 2.095(2) .
Co1 O1 2.1246(16) .
Co1 O2 2.1635(16) .
Co1 C25 2.464(2) .
N1 C9 1.362(3) .
N1 C12 1.331(3) .
N2 C1 1.329(3) .
N2 C5 1.360(3) .
N3 C13 1.331(3) .
N3 C17 1.360(3) .
N4 C21 1.353(3) .
N4 C24 1.333(3) .
O1 C25 1.261(3) .
O2 C25 1.260(3) .
O3 C28 1.388(3) .
O3 C33 1.410(3) .
O4 C32 1.204(3) .
O5 H5 0.8200 .
O5 C32 1.306(3) .
O6 C39 1.209(3) .
O7 H7 0.8200 .
O7 C39 1.301(3) .
O8 C40 1.253(3) .
O9 C40 1.246(3) .
C1 H1 0.9300 .
C1 C2 1.391(4) .
C2 H2 0.9300 .
C2 C3 1.362(4) .
C3 H3 0.9300 .
C3 C4 1.412(4) .
C4 C5 1.393(3) .
C4 C6 1.431(4) .
C5 C9 1.434(3) .
C6 H6 0.9300 .
C6 C7 1.350(4) .
C7 H7A 0.9300 .
C7 C8 1.425(4) .
C8 C9 1.404(3) .
C8 C10 1.411(4) .
C10 H10 0.9300 .
C10 C11 1.348(4) .
C11 H11 0.9300 .
C11 C12 1.393(4) .
C12 H12 0.9300 .
C13 H13 0.9300 .
C13 C14 1.390(4) .
C14 H14 0.9300 .
C14 C15 1.355(4) .
C15 H15 0.9300 .
C15 C16 1.399(4) .
C16 C17 1.397(3) .
C16 C18 1.425(4) .
C17 C21 1.442(3) .
C18 H18 0.9300 .
C18 C19 1.340(4) .
C19 H19 0.9300 .
C19 C20 1.429(4) .
C20 C21 1.396(3) .
C20 C22 1.411(4) .
C22 H22 0.9300 .
C22 C23 1.352(4) .
C23 H23 0.9300 .
C23 C24 1.391(4) .
C24 H24 0.9300 .
C25 C26 1.505(3) .
C26 C27 1.384(3) .
C26 C31 1.386(3) .
C27 H27 0.9300 .
C27 C28 1.384(3) .
C28 C29 1.380(3) .
C29 H29 0.9300 .
C29 C30 1.392(3) .
C30 C31 1.393(3) .
C30 C32 1.484(3) .
C31 H31 0.9300 .
C33 C34 1.366(3) .
C33 C38 1.362(4) .
C34 H34 0.9300 .
C34 C35 1.394(3) .
C35 C36 1.405(3) .
C35 C39 1.516(4) .
C36 C37 1.396(3) .
C36 C40 1.528(4) .
C37 H37 0.9300 .
C37 C38 1.390(3) .
C38 H38 0.9300 .

loop_
_geom_torsion_atom_site_label_1
_geom_torsion_atom_site_label_2
_geom_torsion_atom_site_label_3
_geom_torsion_atom_site_label_4
_geom_torsion
_geom_torsion_site_symmetry_1
_geom_torsion_site_symmetry_2
_geom_torsion_site_symmetry_3
_geom_torsion_site_symmetry_4
Co1 N1 C9 C5 -5.8(3) . . . .
Co1 N1 C9 C8 175.06(18) . . . .
Co1 N1 C12 C11 -174.37(19) . . . .
Co1 N2 C1 C2 174.33(19) . . . .
Co1 N2 C5 C4 -175.11(18) . . . .
Co1 N2 C5 C9 4.0(3) . . . .
Co1 N3 C13 C14 -168.7(2) . . . .
Co1 N3 C17 C16 171.43(19) . . . .
Co1 N3 C17 C21 -7.4(2) . . . .
Co1 N4 C21 C17 5.9(2) . . . .
Co1 N4 C21 C20 -173.34(17) . . . .
Co1 N4 C24 C23 172.95(19) . . . .
Co1 O1 C25 O2 -1.4(2) . . . .
Co1 O1 C25 C26 179.08(19) . . . .
Co1 O2 C25 O1 1.4(2) . . . .
Co1 O2 C25 C26 -179.11(19) . . . .
Co1 C25 C26 C27 29(7) . . . .
Co1 C25 C26 C31 -149(7) . . . .
N1 Co1 N2 C1 179.5(2) . . . .
N1 Co1 N2 C5 -5.37(15) . . . .
N1 Co1 N3 C13 -86.7(2) . . . .
N1 Co1 N3 C17 103.25(16) . . . .
N1 Co1 N4 C21 -117.42(15) . . . .
N1 Co1 N4 C24 68.9(2) . . . .
N1 Co1 O1 C25 -21.1(2) . . . .
N1 Co1 O2 C25 169.87(14) . . . .
N1 Co1 C25 O1 169.06(12) . . . .
N1 Co1 C25 O2 -12.29(17) . . . .
N1 Co1 C25 C26 136(7) . . . .
N2 Co1 N1 C9 6.01(15) . . . .
N2 Co1 N1 C12 -179.5(2) . . . .
N2 Co1 N3 C13 -5.3(2) . . . .
N2 Co1 N3 C17 -175.40(15) . . . .
N2 Co1 N4 C21 -56.5(11) . . . .
N2 Co1 N4 C24 129.8(10) . . . .
N2 Co1 O1 C25 -89.17(14) . . . .
N2 Co1 O2 C25 90.49(15) . . . .
N2 Co1 C25 O1 91.45(14) . . . .
N2 Co1 C25 O2 -89.91(14) . . . .
N2 Co1 C25 C26 58(7) . . . .
N2 C1 C2 C3 0.3(4) . . . .
N2 C5 C9 N1 1.2(3) . . . .
N2 C5 C9 C8 -179.6(2) . . . .
N3 Co1 N1 C9 99.76(16) . . . .
N3 Co1 N1 C12 -85.7(2) . . . .
N3 Co1 N2 C1 69.4(2) . . . .
N3 Co1 N2 C5 -115.43(16) . . . .
N3 Co1 N4 C21 -7.50(15) . . . .
N3 Co1 N4 C24 178.9(2) . . . .
N3 Co1 O1 C25 173.48(14) . . . .
N3 Co1 O2 C25 -17.9(2) . . . .
N3 Co1 C25 O1 -7.90(17) . . . .
N3 Co1 C25 O2 170.74(13) . . . .
N3 Co1 C25 C26 -41(7) . . . .
N3 C13 C14 C15 -0.9(4) . . . .
N3 C17 C21 N4 1.0(3) . . . .
N3 C17 C21 C20 -179.7(2) . . . .
N4 Co1 N1 C9 -177.99(15) . . . .
N4 Co1 N1 C12 -3.5(2) . . . .
N4 Co1 N2 C1 117.9(10) . . . .
N4 Co1 N2 C5 -66.9(11) . . . .
N4 Co1 N3 C13 178.1(2) . . . .
N4 Co1 N3 C17 8.02(15) . . . .
N4 Co1 O1 C25 93.56(14) . . . .
N4 Co1 O2 C25 -91.35(14) . . . .
N4 Co1 C25 O1 -88.04(14) . . . .
N4 Co1 C25 O2 90.61(14) . . . .
N4 Co1 C25 C26 -121(7) . . . .
O1 Co1 N1 C9 -64.6(2) . . . .
O1 Co1 N1 C12 109.9(2) . . . .
O1 Co1 N2 C1 -24.7(2) . . . .
O1 Co1 N2 C5 150.48(16) . . . .
O1 Co1 N3 C13 86.6(2) . . . .
O1 Co1 N3 C17 -83.47(16) . . . .
O1 Co1 N4 C21 86.05(15) . . . .
O1 Co1 N4 C24 -87.6(2) . . . .
O1 Co1 O2 C25 -0.79(13) . . . .
O1 Co1 C25 O2 178.6(2) . . . .
O1 Co1 C25 C26 -33(7) . . . .
O1 C25 C26 C27 -3.2(3) . . . .
O1 C25 C26 C31 178.3(2) . . . .
O2 Co1 N1 C9 -83.83(15) . . . .
O2 Co1 N1 C12 90.7(2) . . . .
O2 Co1 N2 C1 -86.2(2) . . . .
O2 Co1 N2 C5 88.94(16) . . . .
O2 Co1 N3 C13 101.6(3) . . . .
O2 Co1 N3 C17 -68.4(2) . . . .
O2 Co1 N4 C21 147.65(15) . . . .
O2 Co1 N4 C24 -26.0(2) . . . .
O2 Co1 O1 C25 0.79(13) . . . .
O2 Co1 C25 O1 -178.6(2) . . . .
O2 Co1 C25 C26 148(7) . . . .
O2 C25 C26 C27 177.3(2) . . . .
O2 C25 C26 C31 -1.2(3) . . . .
O3 C28 C29 C30 -179.3(2) . . . .
O3 C33 C34 C35 179.8(2) . . . .
O3 C33 C38 C37 178.9(2) . . . .
C1 N2 C5 C4 0.6(3) . . . .
C1 N2 C5 C9 179.7(2) . . . .
C1 C2 C3 C4 0.0(4) . . . .
C2 C3 C4 C5 0.0(4) . . . .
C2 C3 C4 C6 180.0(3) . . . .
C3 C4 C5 N2 -0.3(4) . . . .
C3 C4 C5 C9 -179.4(2) . . . .
C3 C4 C6 C7 179.4(3) . . . .
C4 C5 C9 N1 -179.6(2) . . . .
C4 C5 C9 C8 -0.5(3) . . . .
C4 C6 C7 C8 0.5(5) . . . .
C5 N2 C1 C2 -0.6(4) . . . .
C5 C4 C6 C7 -0.6(4) . . . .
C6 C4 C5 N2 179.7(2) . . . .
C6 C4 C5 C9 0.7(4) . . . .
C6 C7 C8 C9 -0.3(4) . . . .
C6 C7 C8 C10 178.8(3) . . . .
C7 C8 C9 N1 179.4(2) . . . .
C7 C8 C9 C5 0.3(3) . . . .
C7 C8 C10 C11 -179.2(3) . . . .
C8 C10 C11 C12 -0.1(4) . . . .
C9 N1 C12 C11 -0.1(4) . . . .
C9 C8 C10 C11 -0.1(4) . . . .
C10 C8 C9 N1 0.2(4) . . . .
C10 C8 C9 C5 -178.9(2) . . . .
C10 C11 C12 N1 0.2(4) . . . .
C12 N1 C9 C5 179.0(2) . . . .
C12 N1 C9 C8 -0.1(3) . . . .
C13 N3 C17 C16 0.1(3) . . . .
C13 N3 C17 C21 -178.7(2) . . . .
C13 C14 C15 C16 -0.2(4) . . . .
C14 C15 C16 C17 1.1(4) . . . .
C14 C15 C16 C18 -179.5(3) . . . .
C15 C16 C17 N3 -1.2(4) . . . .
C15 C16 C17 C21 177.7(2) . . . .
C15 C16 C18 C19 -178.4(3) . . . .
C16 C17 C21 N4 -177.9(2) . . . .
C16 C17 C21 C20 1.4(3) . . . .
C16 C18 C19 C20 0.3(5) . . . .
C17 N3 C13 C14 0.9(4) . . . .
C17 C16 C18 C19 0.9(4) . . . .
C18 C16 C17 N3 179.4(2) . . . .
C18 C16 C17 C21 -1.7(4) . . . .
C18 C19 C20 C21 -0.6(4) . . . .
C18 C19 C20 C22 179.5(3) . . . .
C19 C20 C21 N4 179.1(2) . . . .
C19 C20 C21 C17 -0.2(3) . . . .
C19 C20 C22 C23 -179.9(3) . . . .
C20 C22 C23 C24 0.4(4) . . . .
C21 N4 C24 C23 -0.4(4) . . . .
C21 C20 C22 C23 0.2(4) . . . .
C22 C20 C21 N4 -1.1(4) . . . .
C22 C20 C21 C17 179.7(2) . . . .
C22 C23 C24 N4 -0.4(4) . . . .
C24 N4 C21 C17 -179.5(2) . . . .
C24 N4 C21 C20 1.2(3) . . . .
C25 Co1 N1 C9 -77.56(17) . . . .
C25 Co1 N1 C12 96.9(2) . . . .
C25 Co1 N2 C1 -55.5(2) . . . .
C25 Co1 N2 C5 119.69(16) . . . .
C25 Co1 N3 C13 90.7(2) . . . .
C25 Co1 N3 C17 -79.42(17) . . . .
C25 Co1 N4 C21 116.85(16) . . . .
C25 Co1 N4 C24 -56.8(2) . . . .
C25 C26 C27 C28 -179.1(2) . . . .
C25 C26 C31 C30 177.0(2) . . . .
C26 C27 C28 O3 179.5(2) . . . .
C26 C27 C28 C29 2.5(3) . . . .
C27 C26 C31 C30 -1.5(3) . . . .
C27 C28 C29 C30 -2.1(4) . . . .
C28 O3 C33 C34 72.8(3) . . . .
C28 O3 C33 C38 -107.6(3) . . . .
C28 C29 C30 C31 0.0(3) . . . .
C28 C29 C30 C32 179.2(2) . . . .
C29 C30 C31 C26 1.8(3) . . . .
C29 C30 C32 O4 179.9(3) . . . .
C29 C30 C32 O5 -1.1(4) . . . .
C31 C26 C27 C28 -0.6(3) . . . .
C31 C30 C32 O4 -0.8(4) . . . .
C31 C30 C32 O5 178.1(2) . . . .
C32 C30 C31 C26 -177.5(2) . . . .
C33 O3 C28 C27 31.8(3) . . . .
C33 O3 C28 C29 -151.1(2) . . . .
C33 C34 C35 C36 1.4(3) . . . .
C33 C34 C35 C39 -179.8(2) . . . .
C34 C33 C38 C37 -1.5(4) . . . .
C34 C35 C36 C37 -1.8(3) . . . .
C34 C35 C36 C40 176.3(2) . . . .
C34 C35 C39 O6 -9.4(4) . . . .
C34 C35 C39 O7 170.5(2) . . . .
C35 C36 C37 C38 0.5(4) . . . .
C35 C36 C40 O8 17.7(4) . . . .
C35 C36 C40 O9 -162.4(2) . . . .
C36 C35 C39 O6 169.2(3) . . . .
C36 C35 C39 O7 -10.9(4) . . . .
C36 C37 C38 C33 1.1(4) . . . .
C37 C36 C40 O8 -164.1(3) . . . .
C37 C36 C40 O9 15.8(3) . . . .
C38 C33 C34 C35 0.3(4) . . . .
C39 C35 C36 C37 179.7(2) . . . .
C39 C35 C36 C40 -2.2(4) . . . .
C40 C36 C37 C38 -177.8(3) . . . .
